data_2231207
loop_
_publ_author_name
'Tabatabaee, Masoumeh'
'Ahadiat, Ghasem'
'Mol\<canov, Kre\<simir'

_publ_section_title
;
 Tetrakis(2-amino-4-methylpyridinium)
 <i>cyclo</i>-tetra-\m~2~-oxido-tetrakis[dioxidovanadate(V)]
 tetrahydrate
;
_journal_coeditor_code LH5277
_journal_issue 8
_journal_name_full 'Acta Crystallographica Section E'
_journal_page_first m1090
_journal_paper_doi 10.1107/S1600536811026912
_journal_volume 67
_journal_year 2011
_chemical_formula_iupac '(C6 H9 N2)4 [V4 O12], 4H2 O'
_chemical_formula_moiety '4(C6 H9 N2 +), O12 V4 4-, 4(H2 O)'
_chemical_formula_sum 'C24 H44 N8 O16 V4'
_chemical_formula_weight 900.39
_chemical_name_systematic
;
Tetrakis(2-amino-4-methylpyridinium)
<i>cyclo</i>-tetra-\m~2~-oxido-tetrakis[dioxidovanadate(V)] tetrahydrate
;
_space_group_IT_number 2
_symmetry_cell_setting triclinic
_symmetry_space_group_name_Hall '-P 1'
_symmetry_space_group_name_H-M 'P -1'
_audit_creation_method 'WinGX routine CIF_UPDATE'
_cell_angle_alpha 73.609(4)
_cell_angle_beta 76.945(4)
_cell_angle_gamma 79.342(4)
_cell_formula_units_Z 1
_cell_length_a 7.8739(3)
_cell_length_b 11.1880(5)
_cell_length_c 11.7618(6)
_cell_measurement_reflns_used 4890
_cell_measurement_temperature 293(2)
_cell_measurement_theta_max 75.7939
_cell_measurement_theta_min 3.9826
_cell_volume 960.15(8)
_computing_cell_refinement
;
CrysAlis PRO (Oxford Diffraction, 2007)
;
_computing_data_collection
;
CrysAlis PRO (Oxford Diffraction, 2007)
;
_computing_data_reduction
;
CrysAlis PRO (Oxford Diffraction, 2007)
;
_computing_molecular_graphics 'ORTEP-3 for Windows (Farrugia, 1997) and Mercury (Macrae et al., 2008)'
_computing_publication_material 'WinGX (Farrugia, 1999)'
_computing_structure_refinement 'SHELXL97 (Sheldrick, 2008)'
_computing_structure_solution 'SHELXS86 (Sheldrick, 2008)'
_diffrn_ambient_temperature 293(2)
_diffrn_detector_area_resol_mean 10.4323
_diffrn_measured_fraction_theta_full 0.984
_diffrn_measured_fraction_theta_max 0.984
_diffrn_measurement_device_type 'Oxford Diffraction Xcalibur Ruby'
_diffrn_measurement_method '\w scans'
_diffrn_radiation_monochromator graphite
_diffrn_radiation_type CuK\a
_diffrn_radiation_wavelength 1.54179
_diffrn_reflns_av_R_equivalents 0.0334
_diffrn_reflns_limit_h_max 9
_diffrn_reflns_limit_h_min -9
_diffrn_reflns_limit_k_max 13
_diffrn_reflns_limit_k_min -13
_diffrn_reflns_limit_l_max 11
_diffrn_reflns_limit_l_min -14
_diffrn_reflns_number 8031
_diffrn_reflns_theta_full 75.98
_diffrn_reflns_theta_max 75.98
_diffrn_reflns_theta_min 3.99
_exptl_absorpt_coefficient_mu 8.585
_exptl_absorpt_correction_T_max 1
_exptl_absorpt_correction_T_min 0.51782
_exptl_absorpt_correction_type multi-scan
_exptl_absorpt_process_details '(CrysAlis PRO; Oxford Diffraction, 2007)'
_exptl_crystal_colour 'pale yellow'
_exptl_crystal_density_diffrn 1.557
_exptl_crystal_density_method 'not measured'
_exptl_crystal_description prism
_exptl_crystal_F_000 332
_exptl_crystal_size_max 0.15
_exptl_crystal_size_mid 0.15
_exptl_crystal_size_min 0.10
_refine_diff_density_max 0.469
_refine_diff_density_min -0.331
_refine_ls_extinction_method none
_refine_ls_goodness_of_fit_ref 1.051
_refine_ls_hydrogen_treatment mixed
_refine_ls_matrix_type full
_refine_ls_number_parameters 250
_refine_ls_number_reflns 3932
_refine_ls_number_restraints 3
_refine_ls_restrained_S_all 1.051
_refine_ls_R_factor_gt 0.0436
_refine_ls_shift/su_max 0.001
_refine_ls_structure_factor_coef Fsqd
_refine_ls_weighting_details 'calc w=1/[\s^2^(Fo^2^)+(0.0850P)^2^+0.0501P] where P=(Fo^2^+2Fc^2^)/3'
_refine_ls_weighting_scheme calc
_refine_ls_wR_factor_ref 0.1293
_reflns_number_gt 3371
_reflns_number_total 3932
_reflns_threshold_expression I>2\s(I)
_cod_data_source_file lh5277.cif
_cod_data_source_block I
_cod_original_cell_volume 960.15(7)
_cod_database_code 2231207
_cod_database_fobs_code 2231207

loop_
_symmetry_equiv_pos_as_xyz
'x, y, z'
'-x, -y, -z'

loop_
_atom_site_type_symbol
_atom_site_label
_atom_site_fract_x
_atom_site_fract_y
_atom_site_fract_z
_atom_site_U_iso_or_equiv
_atom_site_adp_type
_atom_site_calc_flag
_atom_site_refinement_flags
_atom_site_occupancy
V V2 0.96401(5) 0.16480(4) 0.30891(4) 0.04115(14) Uani d . 1
V V1 0.95947(5) -0.13283(4) 0.42124(4) 0.03986(14) Uani d . 1
O O1 0.9714(3) -0.24965(19) 0.3592(2) 0.0530(5) Uani d . 1
O O2 1.0932(2) -0.17853(19) 0.53675(18) 0.0498(4) Uani d . 1
O O3 0.7553(3) -0.0950(2) 0.4789(2) 0.0589(5) Uani d . 1
O O4 1.0430(2) 0.00128(17) 0.30665(17) 0.0473(4) Uani d . 1
O O5 0.7916(3) 0.2148(2) 0.2444(2) 0.0575(5) Uani d . 1
O O6 1.1255(3) 0.2451(2) 0.2325(2) 0.0600(5) Uani d . 1
C C1 0.5148(3) 0.6860(2) 0.4084(2) 0.0446(5) Uani d . 1
C C2 0.3830(4) 0.6228(3) 0.3964(3) 0.0489(6) Uani d . 1
H H2 0.2663 0.645 0.4292 0.059 Uiso calc R 1
C C3 0.4245(5) 0.5298(3) 0.3373(3) 0.0577(7) Uani d . 1
C C4 0.6019(5) 0.4953(3) 0.2905(3) 0.0647(8) Uani d . 1
H H4 0.6333 0.4311 0.2509 0.078 Uiso calc R 1
C C5 0.7261(4) 0.5561(3) 0.3034(3) 0.0620(7) Uani d . 1
H H5 0.8432 0.534 0.2714 0.074 Uiso calc R 1
C C6 0.2802(6) 0.4652(4) 0.3238(4) 0.0836(12) Uani d . 1
H H6C 0.3308 0.4022 0.2805 0.125 Uiso calc R 1
H H6A 0.1994 0.526 0.2801 0.125 Uiso calc R 1
H H6B 0.2188 0.4264 0.4021 0.125 Uiso calc R 1
N N1 0.6839(3) 0.6492(2) 0.3625(2) 0.0497(5) Uani d . 1
H H1 0.7662 0.6853 0.3708 0.06 Uiso calc R 1
N N2 0.4799(3) 0.7794(2) 0.4625(2) 0.0547(6) Uani d . 1
H H2A 0.5642 0.8155 0.4679 0.066 Uiso calc R 1
H H2B 0.3731 0.8038 0.4921 0.066 Uiso calc R 1
C C7 0.5200(4) 1.0124(3) 0.2050(3) 0.0523(6) Uani d . 1
C C8 0.6928(4) 0.9673(3) 0.1585(3) 0.0521(6) Uani d . 1
H H8 0.7863 1.0016 0.1677 0.062 Uiso calc R 1
C C9 0.7251(4) 0.8738(3) 0.1000(3) 0.0563(7) Uani d . 1
C C10 0.5819(5) 0.8220(3) 0.0874(3) 0.0622(7) Uani d . 1
H H10 0.6011 0.7592 0.0466 0.075 Uiso calc R 1
C C11 0.4163(4) 0.8645(3) 0.1352(3) 0.0601(7) Uani d . 1
H H11 0.3217 0.8295 0.1287 0.072 Uiso calc R 1
C C12 0.9095(5) 0.8251(4) 0.0517(4) 0.0783(10) Uani d . 1
H H12B 0.9078 0.7602 0.0133 0.117 Uiso calc R 1
H H12A 0.9734 0.7914 0.1167 0.117 Uiso calc R 1
H H12C 0.9656 0.8924 -0.0061 0.117 Uiso calc R 1
N N3 0.3879(3) 0.9573(3) 0.1922(2) 0.0559(6) Uani d . 1
H H3 0.2815 0.9827 0.2218 0.067 Uiso calc R 1
N N4 0.4820(4) 1.1037(3) 0.2601(3) 0.0750(8) Uani d . 1
H H4A 0.3743 1.1281 0.2878 0.09 Uiso calc R 1
H H4B 0.5649 1.1391 0.2686 0.09 Uiso calc R 1
O O9 0.3335(12) 0.6497(8) -0.0146(6) 0.186(3) Uani d D 1
O O7 0.0661(13) 0.4852(7) 0.0806(8) 0.121(3) Uani d P 0.5
O O8 0.754(2) 0.5676(10) -0.0400(7) 0.191(7) Uani d P 0.5
H H9A 0.255(15) 0.616(10) -0.047(11) 0.3 Uiso d D 1
H H9B 0.385(17) 0.573(7) 0.037(10) 0.3 Uiso d D 1

loop_
_atom_site_aniso_label
_atom_site_aniso_U_11
_atom_site_aniso_U_22
_atom_site_aniso_U_33
_atom_site_aniso_U_12
_atom_site_aniso_U_13
_atom_site_aniso_U_23
V2 0.0395(2) 0.0430(2) 0.0433(2) -0.00904(16) -0.01011(16) -0.01024(17)
V1 0.0361(2) 0.0433(2) 0.0449(2) -0.00975(15) -0.00796(16) -0.01537(17)
O1 0.0542(10) 0.0535(10) 0.0622(12) -0.0098(8) -0.0159(9) -0.0259(9)
O2 0.0471(9) 0.0566(10) 0.0500(10) -0.0079(8) -0.0129(8) -0.0164(8)
O3 0.0415(9) 0.0704(13) 0.0701(13) -0.0124(8) -0.0044(9) -0.0273(11)
O4 0.0453(9) 0.0458(9) 0.0518(10) -0.0089(7) -0.0060(7) -0.0141(8)
O5 0.0538(11) 0.0611(12) 0.0635(12) -0.0017(9) -0.0250(9) -0.0175(10)
O6 0.0578(11) 0.0601(12) 0.0615(12) -0.0238(9) -0.0071(9) -0.0069(10)
C1 0.0447(12) 0.0455(12) 0.0445(12) -0.0119(9) -0.0129(10) -0.0050(10)
C2 0.0446(12) 0.0478(13) 0.0556(15) -0.0120(10) -0.0164(11) -0.0057(11)
C3 0.0701(17) 0.0508(14) 0.0603(17) -0.0165(13) -0.0298(14) -0.0074(13)
C4 0.082(2) 0.0559(16) 0.0640(18) -0.0073(15) -0.0203(16) -0.0231(14)
C5 0.0563(16) 0.0669(18) 0.0613(18) -0.0024(13) -0.0081(13) -0.0192(15)
C6 0.103(3) 0.071(2) 0.098(3) -0.033(2) -0.049(2) -0.018(2)
N1 0.0434(11) 0.0548(12) 0.0530(13) -0.0138(9) -0.0096(9) -0.0113(10)
N2 0.0443(11) 0.0592(13) 0.0667(15) -0.0142(9) -0.0080(10) -0.0224(12)
C7 0.0422(13) 0.0661(16) 0.0475(14) -0.0106(11) -0.0094(10) -0.0095(12)
C8 0.0453(13) 0.0668(17) 0.0436(13) -0.0120(11) -0.0086(10) -0.0097(12)
C9 0.0547(15) 0.0694(18) 0.0410(13) -0.0093(13) -0.0070(11) -0.0086(12)
C10 0.0710(19) 0.0665(18) 0.0530(16) -0.0120(15) -0.0173(14) -0.0147(14)
C11 0.0597(16) 0.0683(18) 0.0555(16) -0.0216(14) -0.0220(13) -0.0033(14)
C12 0.066(2) 0.097(3) 0.069(2) -0.0061(18) 0.0031(17) -0.032(2)
N3 0.0404(11) 0.0698(15) 0.0544(13) -0.0123(10) -0.0082(9) -0.0077(11)
N4 0.0472(13) 0.090(2) 0.097(2) -0.0088(13) -0.0057(14) -0.0436(19)
O9 0.225(8) 0.230(8) 0.116(4) -0.091(6) -0.042(4) -0.016(5)
O7 0.161(8) 0.072(4) 0.101(6) -0.012(4) -0.004(5) 0.007(4)
O8 0.38(2) 0.118(7) 0.071(5) -0.122(11) 0.017(8) -0.006(5)

loop_
_atom_type_symbol
_atom_type_description
_atom_type_scat_dispersion_real
_atom_type_scat_dispersion_imag
_atom_type_scat_source
C C 0.0181 0.0091 'International Tables Vol C Tables 4.2.6.8 and 6.1.1.4'
B B 0.009 0.0039 'International Tables Vol C Tables 4.2.6.8 and 6.1.1.4'
Co Co -2.3653 3.6143 'International Tables Vol C Tables 4.2.6.8 and 6.1.1.4'
N N 0.0311 0.018 'International Tables Vol C Tables 4.2.6.8 and 6.1.1.4'
O O 0.0492 0.0322 'International Tables Vol C Tables 4.2.6.8 and 6.1.1.4'
V V 0.0687 2.1097 'International Tables Vol C Tables 4.2.6.8 and 6.1.1.4'
H H 0 0 'International Tables Vol C Tables 4.2.6.8 and 6.1.1.4'

loop_
_geom_angle_atom_site_label_1
_geom_angle_atom_site_label_2
_geom_angle_atom_site_label_3
_geom_angle_site_symmetry_1
_geom_angle_site_symmetry_3
_geom_angle
O5 V2 O6 . . 109.93(12)
O5 V2 O2 . 2_756 109.51(10)
O6 V2 O2 . 2_756 111.16(11)
O5 V2 O4 . . 110.27(10)
O6 V2 O4 . . 106.15(10)
O2 V2 O4 2_756 . 109.79(9)
O3 V1 O1 . . 108.79(11)
O3 V1 O2 . . 110.32(11)
O1 V1 O2 . . 110.20(10)
O3 V1 O4 . . 110.02(11)
O1 V1 O4 . . 109.41(10)
O2 V1 O4 . . 108.10(9)
V1 O2 V2 . 2_756 129.30(11)
V1 O4 V2 . . 123.94(10)
N2 C1 N1 . . 118.9(2)
N2 C1 C2 . . 122.9(3)
N1 C1 C2 . . 118.2(3)
C3 C2 C1 . . 120.8(3)
C3 C2 H2 . . 119.6
C1 C2 H2 . . 119.6
C2 C3 C4 . . 118.9(3)
C2 C3 C6 . . 119.7(3)
C4 C3 C6 . . 121.4(3)
C5 C4 C3 . . 119.5(3)
C5 C4 H4 . . 120.3
C3 C4 H4 . . 120.3
C4 C5 N1 . . 121.4(3)
C4 C5 H5 . . 119.3
N1 C5 H5 . . 119.3
C3 C6 H6C . . 109.5
C3 C6 H6A . . 109.5
H6C C6 H6A . . 109.5
C3 C6 H6B . . 109.5
H6C C6 H6B . . 109.5
H6A C6 H6B . . 109.5
C1 N1 C5 . . 121.2(3)
C1 N1 H1 . . 119.4
C5 N1 H1 . . 119.4
C1 N2 H2A . . 120
C1 N2 H2B . . 120
H2A N2 H2B . . 120
N4 C7 N3 . . 119.4(3)
N4 C7 C8 . . 123.0(3)
N3 C7 C8 . . 117.5(3)
C9 C8 C7 . . 120.8(3)
C9 C8 H8 . . 119.6
C7 C8 H8 . . 119.6
C8 C9 C10 . . 119.0(3)
C8 C9 C12 . . 120.7(3)
C10 C9 C12 . . 120.3(3)
C11 C10 C9 . . 119.4(3)
C11 C10 H10 . . 120.3
C9 C10 H10 . . 120.3
N3 C11 C10 . . 120.4(3)
N3 C11 H11 . . 119.8
C10 C11 H11 . . 119.8
C9 C12 H12B . . 109.5
C9 C12 H12A . . 109.5
H12B C12 H12A . . 109.5
C9 C12 H12C . . 109.5
H12B C12 H12C . . 109.5
H12A C12 H12C . . 109.5
C11 N3 C7 . . 122.8(3)
C11 N3 H3 . . 118.6
C7 N3 H3 . . 118.6
C7 N4 H4A . . 120
C7 N4 H4B . . 120
H4A N4 H4B . . 120
H9A O9 H9B . . 102(4)

loop_
_geom_bond_atom_site_label_1
_geom_bond_atom_site_label_2
_geom_bond_site_symmetry_2
_geom_bond_distance
V2 O5 . 1.636(2)
V2 O6 . 1.637(2)
V2 O2 2_756 1.812(2)
V2 O4 . 1.8258(18)
V1 O3 . 1.625(2)
V1 O1 . 1.6467(19)
V1 O2 . 1.809(2)
V1 O4 . 1.8232(19)
O2 V2 2_756 1.812(2)
C1 N2 . 1.328(4)
C1 N1 . 1.353(4)
C1 C2 . 1.411(4)
C2 C3 . 1.361(4)
C2 H2 . 0.93
C3 C4 . 1.406(5)
C3 C6 . 1.513(4)
C4 C5 . 1.346(5)
C4 H4 . 0.93
C5 N1 . 1.362(4)
C5 H5 . 0.93
C6 H6C . 0.96
C6 H6A . 0.96
C6 H6B . 0.96
N1 H1 . 0.86
N2 H2A . 0.86
N2 H2B . 0.86
C7 N4 . 1.314(4)
C7 N3 . 1.358(4)
C7 C8 . 1.404(4)
C8 C9 . 1.364(5)
C8 H8 . 0.93
C9 C10 . 1.414(5)
C9 C12 . 1.495(5)
C10 C11 . 1.353(5)
C10 H10 . 0.93
C11 N3 . 1.349(5)
C11 H11 . 0.93
C12 H12B . 0.96
C12 H12A . 0.96
C12 H12C . 0.96
N3 H3 . 0.86
N4 H4A . 0.86
N4 H4B . 0.86
O9 H9A . 0.97(2)
O9 H9B . 0.98(2)
O7 O8 2_665 1.460(18)
O8 O7 2_665 1.460(18)

loop_
_geom_hbond_atom_site_label_D
_geom_hbond_atom_site_label_H
_geom_hbond_atom_site_label_A
_geom_hbond_site_symmetry_A
_geom_hbond_distance_DH
_geom_hbond_distance_HA
_geom_hbond_distance_DA
_geom_hbond_angle_DHA
_geom_hbond_publ_flag
N1 H1 O1 1_565 0.86 1.85 2.700(3) 167 yes
N2 H2A O3 1_565 0.86 2.00 2.861(3) 178 yes
N2 H2B O2 1_465 0.86 2.13 2.959(3) 161 yes
N3 H3 O4 1_465 0.86 1.92 2.767(3) 167 yes
N4 H4A O6 1_465 0.86 2.26 2.995(4) 143 yes
N4 H4B O5 1_565 0.86 2.04 2.883(4) 165 yes
C2 H2 O1 1_465 0.93 2.60 3.363(4) 140 yes
C2 H2 O2 1_465 0.93 2.64 3.371(4) 136 yes
C4 H4 O5 . 0.93 2.52 3.352(4) 149 yes

loop_
_geom_torsion_atom_site_label_1
_geom_torsion_atom_site_label_2
_geom_torsion_atom_site_label_3
_geom_torsion_atom_site_label_4
_geom_torsion_site_symmetry_1
_geom_torsion_site_symmetry_4
_geom_torsion
O3 V1 O2 V2 . 2_756 -9.82(19)
O1 V1 O2 V2 . 2_756 -129.97(15)
O4 V1 O2 V2 . 2_756 110.52(14)
O3 V1 O4 V2 . . 29.34(16)
O1 V1 O4 V2 . . 148.80(13)
O2 V1 O4 V2 . . -91.18(13)
O5 V2 O4 V1 . . -86.26(15)
O6 V2 O4 V1 . . 154.71(13)
O2 V2 O4 V1 2_756 . 34.48(15)
N2 C1 C2 C3 . . 178.2(3)
N1 C1 C2 C3 . . -1.8(4)
C1 C2 C3 C4 . . 1.4(5)
C1 C2 C3 C6 . . -178.9(3)
C2 C3 C4 C5 . . -1.0(5)
C6 C3 C4 C5 . . 179.3(4)
C3 C4 C5 N1 . . 0.9(5)
N2 C1 N1 C5 . . -178.3(3)
C2 C1 N1 C5 . . 1.7(4)
C4 C5 N1 C1 . . -1.3(5)
N4 C7 C8 C9 . . -178.8(3)
N3 C7 C8 C9 . . 1.7(5)
C7 C8 C9 C10 . . -0.5(5)
C7 C8 C9 C12 . . -179.4(3)
C8 C9 C10 C11 . . -1.1(5)
C12 C9 C10 C11 . . 177.8(3)
C9 C10 C11 N3 . . 1.4(5)
C10 C11 N3 C7 . . 0.0(5)
N4 C7 N3 C11 . . 179.0(3)
C8 C7 N3 C11 . . -1.5(4)
